data_4131001
loop_
_publ_author_name
'Lu, Jingzhi'
'Khetrapal, Navneet S.'
'Johnson, Jacob A.'
'Zeng, Xiao Cheng'
'Zhang, Jian'

_publ_section_title
;
 &quot;\p-Hole-\p&quot; Interaction Promoted Photocatalytic
 Hydrodefluorination via Inner-Sphere Electron Transfer.
;
_journal_issue 49
_journal_name_full 'Journal of the American Chemical Society'
_journal_page_first 15805
_journal_page_last 15808
_journal_paper_doi 10.1021/jacs.6b08620
_journal_volume 138
_journal_year 2016
_chemical_formula_sum 'C52 H46 F8'
_chemical_formula_weight 822.89
_chemical_name_common Py3:TFB
_space_group_IT_number 2
_space_group_name_Hall '-P 1'
_space_group_name_H-M_alt 'P -1'
_symmetry_cell_setting triclinic
_symmetry_space_group_name_H-M 'P -1'
_atom_sites_solution_hydrogens geom
_atom_sites_solution_primary direct
_atom_sites_solution_secondary difmap
_audit_creation_method SHELXL-97
_cell_angle_alpha 78.402(19)
_cell_angle_beta 89.63(2)
_cell_angle_gamma 76.61(2)
_cell_formula_units_Z 1
_cell_length_a 6.672(3)
_cell_length_b 11.972(4)
_cell_length_c 14.349(5)
_cell_measurement_reflns_used 2527
_cell_measurement_temperature 296(2)
_cell_measurement_theta_max 37.751
_cell_measurement_theta_min 5.044
_cell_volume 1091.3(7)
_computing_structure_refinement 'SHELXL-97 (Sheldrick, 1997)'
_computing_structure_solution 'SHELXS-97 (Sheldrick, 1990)'
_diffrn_ambient_temperature 296(2)
_diffrn_measured_fraction_theta_full 0.958
_diffrn_measured_fraction_theta_max 0.958
_diffrn_measurement_device_type 'CCD Area Detector'
_diffrn_radiation_monochromator graphite
_diffrn_radiation_source 'fine-focus sealed tube'
_diffrn_radiation_type synchrotron
_diffrn_radiation_wavelength 0.41328
_diffrn_reflns_av_R_equivalents 0.0935
_diffrn_reflns_av_sigmaI/netI 0.0900
_diffrn_reflns_limit_h_max 6
_diffrn_reflns_limit_h_min -6
_diffrn_reflns_limit_k_max 10
_diffrn_reflns_limit_k_min -10
_diffrn_reflns_limit_l_max 13
_diffrn_reflns_limit_l_min -13
_diffrn_reflns_number 5606
_diffrn_reflns_theta_full 37.751
_diffrn_reflns_theta_max 37.751
_diffrn_reflns_theta_min 1.04
_exptl_absorpt_coefficient_mu 0.058
_exptl_crystal_colour light_yellow
_exptl_crystal_density_diffrn 1.252
_exptl_crystal_density_method 'not measured'
_exptl_crystal_description block
_exptl_crystal_F_000 430
_exptl_crystal_size_max 0.2
_exptl_crystal_size_mid 0.2
_exptl_crystal_size_min 0.2
_refine_diff_density_max 0.625
_refine_diff_density_min -0.404
_refine_diff_density_rms 0.117
_refine_ls_extinction_method none
_refine_ls_goodness_of_fit_ref 1.403
_refine_ls_hydrogen_treatment mixed
_refine_ls_matrix_type full
_refine_ls_number_parameters 277
_refine_ls_number_reflns 1635
_refine_ls_number_restraints 423
_refine_ls_restrained_S_all 1.235
_refine_ls_R_factor_all 0.1729
_refine_ls_R_factor_gt 0.1381
_refine_ls_shift/su_max 0.000
_refine_ls_shift/su_mean 0.000
_refine_ls_structure_factor_coef Fsqd
_refine_ls_weighting_details 'calc w=1/[\s^2^(Fo^2^)+(0.2000P)^2^+0.0000P] where P=(Fo^2^+2Fc^2^)/3'
_refine_ls_weighting_scheme calc
_refine_ls_wR_factor_gt 0.3290
_refine_ls_wR_factor_ref 0.3544
_reflns_number_gt 1180
_reflns_number_total 1635
_reflns_threshold_expression >2sigma(I)
_cod_data_source_file ja6b08620_si_004.cif
_cod_data_source_block Py3:TFB
_cod_original_cell_volume 1091.2(7)
_cod_original_sg_symbol_H-M P-1
_cod_database_code 4131001

loop_
_symmetry_equiv_pos_as_xyz
'x, y, z'
'-x, -y, -z'

loop_
_atom_site_label
_atom_site_type_symbol
_atom_site_fract_x
_atom_site_fract_y
_atom_site_fract_z
_atom_site_U_iso_or_equiv
_atom_site_adp_type
_atom_site_occupancy
_atom_site_symmetry_multiplicity
_atom_site_calc_flag
_atom_site_refinement_flags
F28 F 0.9348(10) 0.6884(5) 0.2100(4) 0.065(2) Uani 1 1 d U
F27 F 0.9648(10) 0.5965(5) 0.3957(4) 0.067(2) Uani 1 1 d U
F29 F 1.0028(11) 0.5486(7) 0.0829(4) 0.080(2) Uani 1 1 d U
F30 F 1.1066(11) 0.3118(7) 0.1440(5) 0.088(2) Uani 1 1 d U
C12 C 0.4990(14) 0.5304(8) 0.2823(6) 0.025(2) Uani 1 1 d U
C8 C 0.6048(14) 0.2802(8) 0.5406(6) 0.029(2) Uani 1 1 d U
H8 H 0.6408 0.2006 0.5396 0.035 Uiso 1 1 calc R
C9 C 0.5725(14) 0.3607(7) 0.4545(6) 0.022(2) Uani 1 1 d U
C10 C 0.5114(13) 0.4822(7) 0.4543(6) 0.022(2) Uani 1 1 d U
C11 C 0.4765(13) 0.5680(8) 0.3692(6) 0.023(2) Uani 1 1 d U
C13 C 0.5580(14) 0.4114(8) 0.2828(7) 0.031(3) Uani 1 1 d U
H13 H 0.5722 0.3881 0.2246 0.037 Uiso 1 1 calc R
C23 C 0.4068(16) 0.7689(8) 0.0284(7) 0.036(3) Uani 1 1 d U
C14 C 0.5965(15) 0.3263(8) 0.3642(6) 0.031(2) Uani 1 1 d U
C17 C 0.4638(15) 0.6137(8) 0.1935(7) 0.029(3) Uani 1 1 d U
C18 C 0.4394(15) 0.6816(9) 0.1194(7) 0.038(3) Uani 1 1 d U
C7 C 0.5857(14) 0.3134(8) 0.6272(6) 0.025(3) Uani 1 1 d U
H7 H 0.6141 0.2568 0.6833 0.031 Uiso 1 1 calc R
C3 C 1.0191(15) 0.5010(10) 0.1780(8) 0.045(3) Uani 1 1 d U
C4 C 0.9843(16) 0.5709(9) 0.2396(8) 0.043(3) Uani 1 1 d U
C15 C 0.6595(15) 0.2049(8) 0.3615(6) 0.034(3) Uani 1 1 d U
C5 C 1.0027(17) 0.5219(10) 0.3351(7) 0.046(3) Uani 1 1 d U
C6 C 1.0582(15) 0.4053(9) 0.3683(8) 0.043(3) Uani 1 1 d U
H6 H 1.0737 0.3747 0.4334 0.052 Uiso 1 1 calc R
C16 C 0.7165(16) 0.1044(9) 0.3514(6) 0.036(3) Uani 1 1 d U
C25 C 0.3950(19) 0.7022(8) -0.0523(7) 0.054(3) Uani 1 1 d U
H25A H 0.5222 0.6449 -0.0526 0.081 Uiso 1 1 calc R
H25B H 0.3720 0.7566 -0.1124 0.081 Uiso 1 1 calc R
H25C H 0.2834 0.6635 -0.0420 0.081 Uiso 1 1 calc R
C1 C 1.0911(15) 0.3330(9) 0.3050(8) 0.046(3) Uani 1 1 d U
H1 H 1.1236 0.2520 0.3262 0.055 Uiso 1 1 calc R
C2 C 1.0758(16) 0.3812(10) 0.2101(8) 0.047(3) Uani 1 1 d U
C19 C 0.7852(16) -0.0181(8) 0.3370(8) 0.044(3) Uani 1 1 d U
C20 C 0.6194(18) -0.0419(9) 0.2805(9) 0.066(4) Uani 1 1 d U
H20A H 0.4963 -0.0365 0.3160 0.099 Uiso 1 1 calc R
H20B H 0.6627 -0.1192 0.2674 0.099 Uiso 1 1 calc R
H20C H 0.5923 0.0148 0.2216 0.099 Uiso 1 1 calc R
C26 C 0.212(2) 0.8610(11) 0.0280(9) 0.087(5) Uani 1 1 d .
H26A H 0.0958 0.8276 0.0241 0.131 Uiso 1 1 calc R
H26B H 0.2074 0.9239 -0.0260 0.131 Uiso 1 1 calc R
H26C H 0.2092 0.8906 0.0855 0.131 Uiso 1 1 calc R
C22 C 0.9895(17) -0.0293(9) 0.2883(8) 0.062(3) Uani 1 1 d U
H22A H 0.9709 0.0240 0.2276 0.094 Uiso 1 1 calc R
H22B H 1.0383 -0.1082 0.2792 0.094 Uiso 1 1 calc R
H22C H 1.0886 -0.0107 0.3272 0.094 Uiso 1 1 calc R
C21 C 0.8137(19) -0.1019(8) 0.4358(7) 0.059(3) Uani 1 1 d U
H21A H 0.9082 -0.0805 0.4753 0.088 Uiso 1 1 calc R
H21B H 0.8675 -0.1811 0.4283 0.088 Uiso 1 1 calc R
H21C H 0.6830 -0.0961 0.4652 0.088 Uiso 1 1 calc R
C24 C 0.5911(17) 0.8277(10) 0.0161(8) 0.057(3) Uani 1 1 d U
H24A H 0.5709 0.8887 0.0520 0.086 Uiso 1 1 calc R
H24B H 0.6009 0.8608 -0.0501 0.086 Uiso 1 1 calc R
H24C H 0.7160 0.7702 0.0386 0.086 Uiso 1 1 calc R

loop_
_atom_site_aniso_label
_atom_site_aniso_U_11
_atom_site_aniso_U_22
_atom_site_aniso_U_33
_atom_site_aniso_U_23
_atom_site_aniso_U_13
_atom_site_aniso_U_12
F28 0.071(5) 0.047(4) 0.071(5) 0.002(3) -0.001(4) -0.013(3)
F27 0.100(6) 0.067(4) 0.049(4) -0.032(3) 0.001(4) -0.033(4)
F29 0.093(6) 0.117(6) 0.032(4) -0.013(4) -0.003(3) -0.032(4)
F30 0.098(6) 0.106(6) 0.081(5) -0.066(5) 0.016(4) -0.028(4)
C12 0.031(6) 0.023(5) 0.024(4) -0.005(4) -0.003(4) -0.012(4)
C8 0.044(7) 0.017(5) 0.023(5) 0.000(4) 0.001(5) -0.008(5)
C9 0.041(6) 0.011(4) 0.015(4) 0.000(4) -0.007(4) -0.010(4)
C10 0.024(6) 0.017(5) 0.027(5) -0.005(4) -0.004(4) -0.008(4)
C11 0.034(6) 0.015(6) 0.021(5) -0.004(4) -0.007(4) -0.004(4)
C13 0.044(7) 0.029(4) 0.018(5) -0.010(4) -0.005(5) -0.005(5)
C23 0.068(8) 0.026(6) 0.020(5) -0.006(4) 0.017(5) -0.020(6)
C14 0.046(7) 0.023(4) 0.023(5) -0.007(4) -0.004(5) -0.007(4)
C17 0.047(7) 0.020(5) 0.027(5) -0.010(4) -0.001(5) -0.016(5)
C18 0.053(7) 0.038(6) 0.021(5) -0.006(4) -0.009(5) -0.008(5)
C7 0.042(7) 0.012(6) 0.021(5) 0.006(4) -0.004(5) -0.010(5)
C3 0.039(7) 0.077(6) 0.026(5) -0.024(5) 0.003(5) -0.016(6)
C4 0.045(7) 0.046(5) 0.036(5) -0.010(4) -0.012(5) -0.007(5)
C15 0.065(8) 0.024(4) 0.022(6) -0.013(4) -0.002(5) -0.018(5)
C5 0.062(8) 0.055(6) 0.028(5) -0.022(4) 0.003(5) -0.015(6)
C6 0.046(7) 0.049(5) 0.038(6) -0.011(4) 0.003(5) -0.015(6)
C16 0.063(7) 0.026(4) 0.020(6) -0.006(4) -0.001(5) -0.013(5)
C25 0.114(10) 0.033(6) 0.018(5) -0.002(5) -0.003(6) -0.026(6)
C1 0.039(7) 0.045(6) 0.060(6) -0.020(5) 0.010(6) -0.017(5)
C2 0.032(7) 0.070(6) 0.052(6) -0.035(5) 0.007(5) -0.019(6)
C19 0.058(7) 0.012(5) 0.055(7) 0.003(4) -0.008(5) 0.001(5)
C20 0.094(9) 0.028(6) 0.076(8) -0.012(6) -0.028(6) -0.013(6)
C26 0.105(12) 0.059(9) 0.049(8) 0.037(7) -0.010(7) 0.037(8)
C22 0.076(7) 0.032(6) 0.073(8) -0.011(6) 0.017(6) -0.002(6)
C21 0.107(10) 0.023(6) 0.049(6) -0.008(5) 0.001(6) -0.019(6)
C24 0.054(8) 0.075(8) 0.046(7) -0.006(6) -0.003(6) -0.029(6)

loop_
_atom_type_symbol
_atom_type_description
_atom_type_scat_dispersion_real
_atom_type_scat_dispersion_imag
_atom_type_scat_source
C C 0.0015 0.0009 'International Tables Vol C Tables 4.2.6.8 and 6.1.1.4'
H H 0.0000 0.0000 'International Tables Vol C Tables 4.2.6.8 and 6.1.1.4'
F F 0.0096 0.0061 'International Tables Vol C Tables 4.2.6.8 and 6.1.1.4'

loop_
_geom_angle_atom_site_label_1
_geom_angle_atom_site_label_2
_geom_angle_atom_site_label_3
_geom_angle
_geom_angle_site_symmetry_1
_geom_angle_site_symmetry_3
C13 C12 C11 119.4(8) . .
C13 C12 C17 119.8(8) . .
C11 C12 C17 120.8(8) . .
C7 C8 C9 122.7(8) . .
C7 C8 H8 118.6 . .
C9 C8 H8 118.6 . .
C8 C9 C10 119.5(8) . .
C8 C9 C14 122.8(8) . .
C10 C9 C14 117.7(8) . .
C11 C10 C9 122.1(8) . .
C11 C10 C10 119.9(9) . 2_666
C9 C10 C10 118.0(10) . 2_666
C7 C11 C12 121.7(8) 2_666 .
C7 C11 C10 119.9(8) 2_666 .
C12 C11 C10 118.3(8) . .
C14 C13 C12 123.6(8) . .
C14 C13 H13 118.2 . .
C12 C13 H13 118.2 . .
C18 C23 C26 111.0(8) . .
C18 C23 C24 108.6(8) . .
C26 C23 C24 109.0(9) . .
C18 C23 C25 107.4(7) . .
C26 C23 C25 110.2(10) . .
C24 C23 C25 110.6(8) . .
C13 C14 C15 121.8(8) . .
C13 C14 C9 118.9(8) . .
C15 C14 C9 119.3(8) . .
C18 C17 C12 178.4(11) . .
C17 C18 C23 178.5(10) . .
C8 C7 C11 119.9(8) . 2_666
C8 C7 H7 120.1 . .
C11 C7 H7 120.1 2_666 .
C4 C3 F29 119.4(11) . .
C4 C3 C2 119.9(11) . .
F29 C3 C2 120.7(10) . .
C3 C4 F28 121.0(10) . .
C3 C4 C5 118.8(10) . .
F28 C4 C5 120.2(10) . .
C16 C15 C14 174.6(10) . .
C6 C5 F27 120.7(9) . .
C6 C5 C4 122.4(10) . .
F27 C5 C4 116.9(10) . .
C5 C6 C1 118.9(11) . .
C5 C6 H6 120.5 . .
C1 C6 H6 120.5 . .
C15 C16 C19 178.9(10) . .
C23 C25 H25A 109.5 . .
C23 C25 H25B 109.5 . .
H25A C25 H25B 109.5 . .
C23 C25 H25C 109.5 . .
H25A C25 H25C 109.5 . .
H25B C25 H25C 109.5 . .
C6 C1 C2 118.8(10) . .
C6 C1 H1 120.6 . .
C2 C1 H1 120.6 . .
C1 C2 F30 120.9(10) . .
C1 C2 C3 121.0(10) . .
F30 C2 C3 118.0(11) . .
C16 C19 C20 107.7(8) . .
C16 C19 C22 107.9(8) . .
C20 C19 C22 113.4(10) . .
C16 C19 C21 108.3(8) . .
C20 C19 C21 109.2(8) . .
C22 C19 C21 110.1(9) . .
C19 C20 H20A 109.5 . .
C19 C20 H20B 109.5 . .
H20A C20 H20B 109.5 . .
C19 C20 H20C 109.5 . .
H20A C20 H20C 109.5 . .
H20B C20 H20C 109.5 . .
C23 C26 H26A 109.5 . .
C23 C26 H26B 109.5 . .
H26A C26 H26B 109.5 . .
C23 C26 H26C 109.5 . .
H26A C26 H26C 109.5 . .
H26B C26 H26C 109.5 . .
C19 C22 H22A 109.5 . .
C19 C22 H22B 109.5 . .
H22A C22 H22B 109.5 . .
C19 C22 H22C 109.5 . .
H22A C22 H22C 109.5 . .
H22B C22 H22C 109.5 . .
C19 C21 H21A 109.5 . .
C19 C21 H21B 109.5 . .
H21A C21 H21B 109.5 . .
C19 C21 H21C 109.5 . .
H21A C21 H21C 109.5 . .
H21B C21 H21C 109.5 . .
C23 C24 H24A 109.5 . .
C23 C24 H24B 109.5 . .
H24A C24 H24B 109.5 . .
C23 C24 H24C 109.5 . .
H24A C24 H24C 109.5 . .
H24B C24 H24C 109.5 . .

loop_
_geom_bond_atom_site_label_1
_geom_bond_atom_site_label_2
_geom_bond_distance
_geom_bond_site_symmetry_2
F28 C4 1.347(11) .
F27 C5 1.349(12) .
F29 C3 1.364(12) .
F30 C2 1.367(12) .
C12 C13 1.386(12) .
C12 C11 1.404(12) .
C12 C17 1.435(13) .
C8 C7 1.376(12) .
C8 C9 1.389(12) .
C8 H8 0.9300 .
C9 C10 1.416(12) .
C9 C14 1.433(12) .
C10 C11 1.410(12) .
C10 C10 1.455(17) 2_666
C11 C7 1.396(12) 2_666
C13 C14 1.368(12) .
C13 H13 0.9300 .
C23 C18 1.481(14) .
C23 C26 1.494(15) .
C23 C24 1.545(14) .
C23 C25 1.544(13) .
C14 C15 1.425(13) .
C17 C18 1.188(12) .
C7 C11 1.396(12) 2_666
C7 H7 0.9300 .
C3 C4 1.319(14) .
C3 C2 1.378(15) .
C4 C5 1.373(14) .
C15 C16 1.213(12) .
C5 C6 1.344(14) .
C6 C1 1.359(14) .
C6 H6 0.9300 .
C16 C19 1.487(14) .
C25 H25A 0.9600 .
C25 H25B 0.9600 .
C25 H25C 0.9600 .
C1 C2 1.363(14) .
C1 H1 0.9300 .
C19 C20 1.487(14) .
C19 C22 1.519(14) .
C19 C21 1.548(14) .
C20 H20A 0.9600 .
C20 H20B 0.9600 .
C20 H20C 0.9600 .
C26 H26A 0.9600 .
C26 H26B 0.9600 .
C26 H26C 0.9600 .
C22 H22A 0.9600 .
C22 H22B 0.9600 .
C22 H22C 0.9600 .
C21 H21A 0.9600 .
C21 H21B 0.9600 .
C21 H21C 0.9600 .
C24 H24A 0.9600 .
C24 H24B 0.9600 .
C24 H24C 0.9600 .

loop_
_geom_torsion_atom_site_label_1
_geom_torsion_atom_site_label_2
_geom_torsion_atom_site_label_3
_geom_torsion_atom_site_label_4
_geom_torsion
_geom_torsion_site_symmetry_1
_geom_torsion_site_symmetry_4
C7 C8 C9 C10 -1.9(13) . .
C7 C8 C9 C14 178.7(9) . .
C8 C9 C10 C11 180.0(8) . .
C14 C9 C10 C11 -0.6(12) . .
C8 C9 C10 C10 1.1(14) . 2_666
C14 C9 C10 C10 -179.4(10) . 2_666
C13 C12 C11 C7 -179.0(8) . 2_666
C17 C12 C11 C7 1.6(13) . 2_666
C13 C12 C11 C10 -1.2(12) . .
C17 C12 C11 C10 179.5(8) . .
C9 C10 C11 C7 179.3(8) . 2_666
C10 C10 C11 C7 -1.9(14) 2_666 2_666
C9 C10 C11 C12 1.5(13) . .
C10 C10 C11 C12 -179.7(9) 2_666 .
C11 C12 C13 C14 0.0(14) . .
C17 C12 C13 C14 179.4(8) . .
C12 C13 C14 C15 -179.2(9) . .
C12 C13 C14 C9 0.9(14) . .
C8 C9 C14 C13 178.9(8) . .
C10 C9 C14 C13 -0.6(12) . .
C8 C9 C14 C15 -1.1(14) . .
C10 C9 C14 C15 179.5(8) . .
C13 C12 C17 C18 -61(33) . .
C11 C12 C17 C18 119(33) . .
C12 C17 C18 C23 -127(40) . .
C26 C23 C18 C17 -38(41) . .
C24 C23 C18 C17 82(41) . .
C25 C23 C18 C17 -159(40) . .
C9 C8 C7 C11 2.6(13) . 2_666
F29 C3 C4 F28 -0.6(15) . .
C2 C3 C4 F28 178.0(9) . .
F29 C3 C4 C5 -179.5(9) . .
C2 C3 C4 C5 -1.0(15) . .
C13 C14 C15 C16 15(11) . .
C9 C14 C15 C16 -165(11) . .
C3 C4 C5 C6 1.1(16) . .
F28 C4 C5 C6 -177.8(9) . .
C3 C4 C5 F27 -179.7(9) . .
F28 C4 C5 F27 1.3(14) . .
F27 C5 C6 C1 178.7(9) . .
C4 C5 C6 C1 -2.1(16) . .
C14 C15 C16 C19 -28(62) . .
C5 C6 C1 C2 2.9(15) . .
C6 C1 C2 F30 -179.6(9) . .
C6 C1 C2 C3 -2.8(15) . .
C4 C3 C2 C1 1.9(15) . .
F29 C3 C2 C1 -179.6(9) . .
C4 C3 C2 F30 178.8(9) . .
F29 C3 C2 F30 -2.7(14) . .
C15 C16 C19 C20 -47(54) . .
C15 C16 C19 C22 76(54) . .
C15 C16 C19 C21 -165(54) . .
